data_2101553
loop_
_publ_author_name
'Brock, C. P.'
'DeLaLuz, P. J.'
'Golinski, M.'
'Lloyd, M. A.'
'Vanaman, T. C.'
'Watt, D. S.'

_publ_section_title
;
 Planarity of nitro-substituted phenothiazines
;
_journal_issue 4
_journal_name_full 'Acta Crystallographica Section B'
_journal_page_first 713
_journal_page_last 719
_journal_paper_doi 10.1107/S0108768196000201
_journal_volume 52
_journal_year 1996
_chemical_formula_moiety 'C16 H12 Cl F3 N2 O2 S'
_chemical_formula_sum 'C16 H12 Cl F3 N2 O2 S'
_chemical_formula_weight 388.80
_chemical_melting_point 346.1(5)
_chemical_name_systematic
;
10-(4-chlorobutyl)-1,3,4-trifluoro-2-nitrophenothiazine
;
_space_group_IT_number 14
_symmetry_cell_setting monoclinic
_symmetry_space_group_name_Hall '-P 2ybc'
_symmetry_space_group_name_H-M 'P 1 21/c 1'
_cell_angle_alpha 90.
_cell_angle_beta 91.224(5)
_cell_angle_gamma 90.
_cell_formula_units_Z 4
_cell_length_a 6.0144(5)
_cell_length_b 22.4675(16)
_cell_length_c 12.0544(5)
_cell_measurement_reflns_used 22
_cell_measurement_temperature 296.0(10)
_cell_measurement_theta_max 13.3
_cell_measurement_theta_min 12.1
_cell_volume 1628.52(19)
_computing_cell_refinement 'CAD4-VAX (ENRAF-Nonius, 1988)'
_computing_data_collection 'CAD4-VAX (ENRAF-Nonius, 1988)'
_computing_structure_refinement 'SHELXL-93 (Sheldrick, 1993)'
_computing_structure_solution 'SHELXTL PC (Sheldrick, 1990)'
_diffrn_ambient_temperature 296.0(10)
_diffrn_measurement_device 'ENRAF-Nonius CAD4-VAX diffractometer'
_diffrn_measurement_method '\w/2\q scans'
_diffrn_radiation_monochromator graphite
_diffrn_radiation_type 'Mo K\a'
_diffrn_radiation_wavelength 0.71073
_diffrn_reflns_av_sigmaI/netI 0.0411
_diffrn_reflns_limit_h_max 7
_diffrn_reflns_limit_h_min 0
_diffrn_reflns_limit_k_max 29
_diffrn_reflns_limit_k_min 0
_diffrn_reflns_limit_l_max 15
_diffrn_reflns_limit_l_min -15
_diffrn_reflns_number 3728
_diffrn_reflns_theta_max 27.50
_diffrn_reflns_theta_min 2.48
_diffrn_standards_decay_% <1
_diffrn_standards_interval_time 60
_diffrn_standards_number 3
_exptl_absorpt_coefficient_mu 0.399
_exptl_absorpt_correction_T_max 0.94
_exptl_absorpt_correction_T_min 0.88
_exptl_absorpt_correction_type 'based on 4 psi scans'
_exptl_crystal_colour orange-red
_exptl_crystal_density_diffrn 1.586
_exptl_crystal_description
;
Needles.  Long axis is a. Major faces are {011}.
;
_exptl_crystal_F_000 792
_exptl_crystal_size_max 0.52
_exptl_crystal_size_mid 0.30
_exptl_crystal_size_min 0.22
_refine_diff_density_max 0.23
_refine_diff_density_min -0.30
_refine_ls_extinction_method none
_refine_ls_goodness_of_fit_all 1.018
_refine_ls_goodness_of_fit_obs 1.1
_refine_ls_hydrogen_treatment refall
_refine_ls_matrix_type full
_refine_ls_number_parameters 274
_refine_ls_number_reflns 3728
_refine_ls_number_restraints 0
_refine_ls_R_factor_all 0.0948
_refine_ls_R_factor_obs 0.038
_refine_ls_shift/esd_max 0.09
_refine_ls_shift/esd_mean 0.015
_refine_ls_structure_factor_coef Fsqd
_refine_ls_weighting_details 'w=1/[\s^2^(Fo^2^)+(0.0428P)^2^+0.5611P] where P=(Fo^2^+2Fc^2^)/3'
_refine_ls_weighting_scheme calc
_refine_ls_wR_factor_all 0.1067
_refine_ls_wR_factor_obs 0.088
_reflns_number_observed 2280
_reflns_number_total 3728
_reflns_observed_criterion >2sigma(I)
_cod_data_source_file cr0504.cif
_cod_data_source_block II
_cod_depositor_comments
;
The following automatic conversions were performed:

'_chemical_melting_point' value '72.5-73.5_C' was changed to
'346.1(5)' - it was converted from degrees Celsius(C) to Kelvins(K),
the average value was taken and precision was estimated.

Automatic conversion script
Id: cif_fix_values 1646 2011-03-28 12:23:43Z adriana 

The following automatic conversions were performed:

'_chemical_melting_point' value '72.5-73.5_C' was changed to
'346.1(5)' - it was converted from degrees Celsius(C) to Kelvins(K),
the average value was taken and precision was estimated.

Automatic conversion script
Id: cif_fix_values 1715 2011-07-08 13:25:40Z adriana 

The following automatic conversions were performed:

'_refine_ls_weighting_scheme' value 'calc
w=1/[\s^2^(Fo^2^)+(0.0428P)^2^+0.5611P] where P=(Fo^2^+2Fc^2^)/3' was
changed to 'calc'. New tag '_refine_ls_weighting_details' was
created. The value of the new tag was set to
'w=1/[\s^2^(Fo^2^)+(0.0428P)^2^+0.5611P] where P=(Fo^2^+2Fc^2^)/3'.

Automatic conversion script
Id: cif_fix_values 3143 2015-03-26 13:38:13Z robertas 
;
_cod_original_cell_volume 1628.5(2)
_cod_original_sg_symbol_H-M 'P 21/c'
_cod_database_code 2101553
_cod_database_fobs_code 2101553

loop_
_symmetry_equiv_pos_as_xyz
'x, y, z'
'-x, y+1/2, -z+1/2'
'-x, -y, -z'
'x, -y-1/2, z-1/2'

loop_
_atom_site_aniso_label
_atom_site_aniso_U_11
_atom_site_aniso_U_22
_atom_site_aniso_U_33
_atom_site_aniso_U_12
_atom_site_aniso_U_13
_atom_site_aniso_U_23
Cl 0.0891(6) 0.1220(7) 0.0896(6) 0.0083(5) -0.0252(5) 0.0137(5)
S 0.0365(3) 0.0579(4) 0.0554(3) -0.0071(3) 0.0035(2) -0.0016(3)
F1 0.0403(7) 0.0690(9) 0.0485(7) -0.0050(6) 0.0034(6) 0.0056(6)
F2 0.0873(12) 0.1115(14) 0.0506(9) -0.0028(10) -0.0231(8) -0.0259(9)
F3 0.0503(8) 0.0790(10) 0.0829(10) -0.0124(7) -0.0150(7) -0.0258(8)
O1 0.109(2) 0.097(2) 0.0648(13) 0.0007(14) 0.0261(12) 0.0189(12)
O2 0.126(2) 0.116(2) 0.0459(11) 0.014(2) 0.0155(11) -0.0197(12)
N1 0.0457(10) 0.0433(10) 0.0346(9) -0.0109(8) -0.0033(7) -0.0002(7)
N2 0.073(2) 0.079(2) 0.0345(10) 0.0173(13) 0.0001(10) 0.0082(11)
C1 0.0384(11) 0.0461(12) 0.0401(11) 0.0028(9) -0.0033(9) 0.0034(9)
C2 0.0521(13) 0.0596(14) 0.0342(11) 0.0120(11) -0.0029(10) 0.0025(10)
C3 0.0591(15) 0.066(2) 0.0403(12) 0.0097(12) -0.0162(11) -0.0125(11)
C4 0.0413(13) 0.0518(13) 0.0575(14) -0.0007(10) -0.0118(11) -0.0117(11)
C5 0.0372(11) 0.0428(12) 0.0438(11) 0.0019(9) -0.0024(9) -0.0036(9)
C6 0.0466(12) 0.0372(11) 0.0409(11) 0.0011(10) 0.0054(9) -0.0024(9)
C7 0.067(2) 0.0406(13) 0.0540(14) -0.0036(12) 0.0147(12) 0.0005(11)
C8 0.083(2) 0.054(2) 0.0431(13) 0.0115(14) 0.0121(13) 0.0095(12)
C9 0.069(2) 0.068(2) 0.0349(11) 0.0185(15) -0.0018(12) -0.0012(12)
C10 0.0474(13) 0.0590(15) 0.0375(11) 0.0026(12) -0.0003(10) -0.0047(10)
C11 0.0423(12) 0.0399(11) 0.0341(10) 0.0032(9) 0.0025(9) -0.0027(9)
C12 0.0372(11) 0.0379(11) 0.0361(10) 0.0016(9) -0.0039(8) 0.0012(9)
C13 0.0453(14) 0.0479(13) 0.0472(13) -0.0112(11) -0.0035(10) -0.0007(11)
C14 0.0492(13) 0.0438(13) 0.0509(13) -0.0087(11) 0.0055(11) 0.0019(11)
C15 0.057(2) 0.062(2) 0.060(2) 0.0038(13) 0.0140(13) 0.0060(14)
C16 0.062(2) 0.060(2) 0.099(2) 0.013(2) 0.018(2) 0.018(2)

loop_
_atom_site_label
_atom_site_fract_x
_atom_site_fract_y
_atom_site_fract_z
_atom_site_U_iso_or_equiv
_atom_site_thermal_displace_type
_atom_site_calc_flag
_atom_site_occupancy
_atom_site_type_symbol
Cl 0.3650(2) 0.23091(5) 0.88128(8) 0.1006(3) Uani d 1 Cl
S 0.39141(9) 0.41528(3) 0.62282(5) 0.0499(2) Uani d 1 S
F1 -0.3099(2) 0.34785(6) 0.81093(10) 0.0525(3) Uani d 1 F
F2 0.2350(3) 0.44634(8) 1.02936(12) 0.0835(5) Uani d 1 F
F3 0.4805(2) 0.46133(7) 0.84907(13) 0.0710(4) Uani d 1 F
O1 -0.2902(4) 0.34540(11) 1.0288(2) 0.0899(7) Uani d 1 O
O2 -0.1946(4) 0.43333(12) 1.0808(2) 0.0958(8) Uani d 1 O
N1 -0.0364(3) 0.35005(8) 0.62634(14) 0.0413(4) Uani d 1 N
N2 -0.1862(4) 0.39122(12) 1.0179(2) 0.0623(6) Uani d 1 N
C1 -0.1090(3) 0.37323(10) 0.8206(2) 0.0416(5) Uani d 1 C
C2 -0.0416(4) 0.39625(11) 0.9226(2) 0.0487(6) Uani d 1 C
C3 0.1591(4) 0.42577(12) 0.9314(2) 0.0554(6) Uani d 1 C
C4 0.2855(4) 0.43229(10) 0.8395(2) 0.0504(6) Uani d 1 C
C5 0.2220(3) 0.40840(10) 0.7379(2) 0.0413(5) Uani d 1 C
C6 0.1799(4) 0.41866(9) 0.5187(2) 0.0415(5) Uani d 1 C
C7 0.2098(5) 0.45313(11) 0.4247(2) 0.0536(6) Uani d 1 C
C8 0.0519(5) 0.45226(12) 0.3397(2) 0.0599(7) Uani d 1 C
C9 -0.1346(5) 0.41794(13) 0.3496(2) 0.0572(7) Uani d 1 C
C10 -0.1692(4) 0.38400(11) 0.4436(2) 0.0480(5) Uani d 1 C
C11 -0.0091(3) 0.38395(9) 0.5292(2) 0.0387(5) Uani d 1 C
C12 0.0230(3) 0.37633(9) 0.7278(2) 0.0371(4) Uani d 1 C
C13 -0.1483(4) 0.29168(11) 0.6216(2) 0.0469(5) Uani d 1 C
C14 -0.0381(4) 0.24682(11) 0.6992(2) 0.0479(5) Uani d 1 C
C15 0.1988(5) 0.23199(13) 0.6698(2) 0.0596(7) Uani d 1 C
C16 0.3183(6) 0.19329(14) 0.7539(3) 0.0737(9) Uani d 1 C
H7 0.336(4) 0.4763(11) 0.423(2) 0.060(8) Uiso d 1 H
H8 0.078(4) 0.4740(12) 0.277(2) 0.073(8) Uiso d 1 H
H9 -0.242(4) 0.4172(11) 0.295(2) 0.056(7) Uiso d 1 H
H10 -0.296(4) 0.3619(11) 0.451(2) 0.052(7) Uiso d 1 H
H13A -0.142(4) 0.2781(11) 0.545(2) 0.061(7) Uiso d 1 H
H13B -0.302(4) 0.2935(10) 0.637(2) 0.047(6) Uiso d 1 H
H14A -0.130(4) 0.2112(11) 0.696(2) 0.051(6) Uiso d 1 H
H14B -0.043(4) 0.2625(10) 0.774(2) 0.050(6) Uiso d 1 H
H15A 0.287(4) 0.2700(12) 0.660(2) 0.067(8) Uiso d 1 H
H15B 0.191(5) 0.2142(13) 0.598(2) 0.083(9) Uiso d 1 H
H16A 0.231(6) 0.1572(16) 0.768(3) 0.105(12) Uiso d 1 H
H16B 0.456(6) 0.1806(14) 0.729(2) 0.090(10) Uiso d 1 H

loop_
_atom_type_symbol
_atom_type_description
_atom_type_scat_dispersion_real
_atom_type_scat_dispersion_imag
_atom_type_scat_source
C C 0.0033 0.0016 'International Tables Vol C Tables 4.2.6.8 and 6.1.1.4'
H H 0.0000 0.0000 'International Tables Vol C Tables 4.2.6.8 and 6.1.1.4'
N N 0.0061 0.0033 'International Tables Vol C Tables 4.2.6.8 and 6.1.1.4'
O O 0.0106 0.0060 'International Tables Vol C Tables 4.2.6.8 and 6.1.1.4'
F F 0.0171 0.0103 'International Tables Vol C Tables 4.2.6.8 and 6.1.1.4'
S S 0.1246 0.1234 'International Tables Vol C Tables 4.2.6.8 and 6.1.1.4'
Cl Cl 0.1484 0.1585 'International Tables Vol C Tables 4.2.6.8 and 6.1.1.4'

loop_
_geom_angle_atom_site_label_1
_geom_angle_atom_site_label_2
_geom_angle_atom_site_label_3
_geom_angle
_geom_angle_publ_flag
C5 S C6 98.30(10) yes
C12 N1 C11 117.8(2) yes
C12 N1 C13 121.2(2) yes
C11 N1 C13 120.6(2) yes
O1 N2 O2 124.5(2) yes
O1 N2 C2 117.9(2) yes
O2 N2 C2 117.7(3) yes
F1 C1 C12 118.9(2) yes
F1 C1 C2 118.8(2) yes
C12 C1 C2 122.3(2) yes
C3 C2 C1 119.1(2) yes
C3 C2 N2 120.7(2) yes
C1 C2 N2 120.1(2) yes
F2 C3 C4 119.6(2) yes
F2 C3 C2 121.0(2) yes
C4 C3 C2 119.3(2) yes
F3 C4 C3 118.8(2) yes
F3 C4 C5 119.2(2) yes
C3 C4 C5 122.0(2) yes
C4 C5 C12 119.7(2) yes
C4 C5 S 121.0(2) yes
C12 C5 S 119.3(2) yes
C11 C6 C7 120.6(2) yes
C11 C6 S 119.3(2) yes
C7 C6 S 120.0(2) yes
C8 C7 C6 119.9(3) yes
C9 C8 C7 119.7(2) yes
C8 C9 C10 121.2(3) yes
C9 C10 C11 119.5(2) yes
C6 C11 C10 119.1(2) yes
C6 C11 N1 119.4(2) yes
C10 C11 N1 121.6(2) yes
C1 C12 N1 123.0(2) yes
C1 C12 C5 117.3(2) yes
N1 C12 C5 119.7(2) yes
N1 C13 C14 111.9(2) yes
C15 C14 C13 113.7(2) yes
C16 C15 C14 114.1(2) yes
C15 C16 Cl 111.9(2) yes
C8 C7 H7 122.7(16) no
C6 C7 H7 117.4(16) no
C9 C8 H8 121.8(18) no
C7 C8 H8 118.5(18) no
C8 C9 H9 121.2(16) no
C10 C9 H9 117.6(16) no
C9 C10 H10 121.1(15) no
C11 C10 H10 119.4(15) no
N1 C13 H13A 106.8(15) no
C14 C13 H13A 110.5(15) no
N1 C13 H13B 113.6(14) no
C14 C13 H13B 108.9(14) no
H13A C13 H13B 105.(2) no
C15 C14 H14A 110.3(14) no
C13 C14 H14A 106.4(14) no
C15 C14 H14B 110.3(14) no
C13 C14 H14B 108.1(13) no
H14A C14 H14B 107.7(19) no
C16 C15 H15A 108.8(15) no
C14 C15 H15A 109.7(15) no
C16 C15 H15B 112.5(18) no
C14 C15 H15B 106.0(19) no
H15A C15 H15B 105.(2) no
C15 C16 H16A 110.(2) no
Cl C16 H16A 108.9(19) no
C15 C16 H16B 111.8(19) no
Cl C16 H16B 108.(2) no
H16A C16 H16B 107.(3) no

loop_
_geom_bond_atom_site_label_1
_geom_bond_atom_site_label_2
_geom_bond_distance
_geom_bond_publ_flag
Cl C16 1.770(4) yes
S C5 1.745(2) yes
S C6 1.769(2) yes
F1 C1 1.339(2) yes
F2 C3 1.339(3) yes
F3 C4 1.345(3) yes
O1 N2 1.213(3) yes
O2 N2 1.214(3) yes
N1 C11 1.409(3) yes
N1 C12 1.398(3) yes
N1 C13 1.475(3) yes
N2 C2 1.460(3) yes
C1 C2 1.387(3) yes
C1 C12 1.387(3) yes
C2 C3 1.379(3) yes
C3 C4 1.365(3) yes
C4 C5 1.383(3) yes
C5 C12 1.400(3) yes
C6 C11 1.386(3) yes
C6 C7 1.388(3) yes
C7 C8 1.382(4) yes
C8 C9 1.369(4) yes
C9 C10 1.386(3) yes
C10 C11 1.397(3) yes
C13 C14 1.518(3) yes
C14 C15 1.513(3) yes
C15 C16 1.507(4) yes
C7 H7 0.92(3) no
C8 H8 0.92(3) no
C9 H9 0.91(3) no
C10 H10 0.92(2) no
C13 H13A 0.97(3) no
C13 H13B 0.95(2) no
C14 H14A 0.97(2) no
C14 H14B 0.97(2) no
C15 H15A 1.01(3) no
C15 H15B 0.95(3) no
C16 H16A 0.98(4) no
C16 H16B 0.93(3) no

loop_
_cod_related_entry_id
_cod_related_entry_database
_cod_related_entry_code
1 ChemSpider 342019
